data_4312059
loop_
_publ_author_name
'Jean-Pierre Costes'
'Ghenadie Novitchi'
'Sergiu Shova'
'Fran\,coise Dahan'
'Bruno Donnadieu'
'Jean-Pierre Tuchagues'

_publ_contact_author
;
       Dr Jean-Pierre Costes
       Laboratoire de Chimie de Coordination du CNRS
       205 Route de Narbonne
       31077 Toulouse Cedex 4
       France
;
_publ_contact_author_email costes@lcc-toulouse.fr
_publ_contact_author_fax '(33) 0561553003'
_publ_contact_author_phone '(33) 0561333152'
_publ_section_title
;
 Synthesis, Structure, and Magnetic Properties of Heterometallic
 Dicyanamide-Bridged Cu-Na and Cu-Gd One-Dimensional Polymers
;
_journal_name_full 'Inorganic Chemistry'
_journal_page_first 7792
_journal_page_last 7799
_journal_paper_doi 10.1021/ic048942i
_journal_volume 43
_journal_year 2004
_chemical_formula_moiety 'C28 H30 Cu Gd N9 O8'
_chemical_formula_sum 'C28 H30 Cu Gd N9 O8'
_chemical_formula_weight 841.40
_chemical_name_systematic
; 
 ? 
;
_space_group_IT_number 2
_symmetry_cell_setting triclinic
_symmetry_space_group_name_Hall '-P 1'
_symmetry_space_group_name_H-M 'P -1'
_atom_sites_solution_hydrogens geom
_atom_sites_solution_primary direct
_atom_sites_solution_secondary difmap
_audit_creation_method SHELXL-97
_cell_angle_alpha 79.23(3)
_cell_angle_beta 85.15(3)
_cell_angle_gamma 89.84(3)
_cell_formula_units_Z 2
_cell_length_a 9.1546(18)
_cell_length_b 13.015(3)
_cell_length_c 13.400(3)
_cell_measurement_reflns_used 3980
_cell_measurement_temperature 180(2)
_cell_measurement_theta_max 32.09
_cell_measurement_theta_min 3.01
_cell_volume 1562.7(6)
_computing_cell_refinement 'CrysAlis RED, Oxford Diffraction Ltd.,'
_computing_data_collection 'CrysAlis CCD, Oxford Diffraction Ltd.,'
_computing_data_reduction 'CrysAlis RED, Oxford Diffraction Ltd.,'
_computing_molecular_graphics 'ORTEP-3 (Farrugia, 1997)'
_computing_publication_material 'SHELXL-97 (Sheldrick, 1997)'
_computing_structure_refinement 'SHELXL-97 (Sheldrick, 1997)'
_computing_structure_solution 'SHELXS-97 (Sheldrick, 1990)'
_diffrn_ambient_temperature 180(2)
_diffrn_measured_fraction_theta_full 0.996
_diffrn_measured_fraction_theta_max 0.996
_diffrn_measurement_device_type 'Oxford Difraction, XCALIBUR'
_diffrn_measurement_method omega-phi
_diffrn_radiation_monochromator graphite
_diffrn_radiation_source 'Enhance (Mo) X-ray Source'
_diffrn_radiation_type MoK\a
_diffrn_radiation_wavelength 0.71073
_diffrn_reflns_av_R_equivalents 0.0595
_diffrn_reflns_av_sigmaI/netI 0.0565
_diffrn_reflns_limit_h_max 8
_diffrn_reflns_limit_h_min -11
_diffrn_reflns_limit_k_max 15
_diffrn_reflns_limit_k_min -15
_diffrn_reflns_limit_l_max 16
_diffrn_reflns_limit_l_min -16
_diffrn_reflns_number 10899
_diffrn_reflns_theta_full 25.50
_diffrn_reflns_theta_max 25.50
_diffrn_reflns_theta_min 3.19
_diffrn_standards_decay_% 0
_diffrn_standards_interval_count 0
_diffrn_standards_interval_time 0
_diffrn_standards_number 0
_exptl_absorpt_coefficient_mu 2.849
_exptl_absorpt_correction_T_max 0.600
_exptl_absorpt_correction_T_min 0.280
_exptl_absorpt_correction_type multi-scan
_exptl_absorpt_process_details 'c.f. r.h. blessing, acta cryst. (1995), a51, 33-38'
_exptl_crystal_colour green-brown
_exptl_crystal_density_diffrn 1.788
_exptl_crystal_density_method 'not measured'
_exptl_crystal_description prism
_exptl_crystal_F_000 836
_exptl_crystal_size_max 0.60
_exptl_crystal_size_mid 0.60
_exptl_crystal_size_min 0.20
_refine_diff_density_max 1.995
_refine_diff_density_min -1.499
_refine_diff_density_rms 0.157
_refine_ls_extinction_method none
_refine_ls_goodness_of_fit_ref 1.042
_refine_ls_hydrogen_treatment mixed
_refine_ls_matrix_type full
_refine_ls_number_parameters 428
_refine_ls_number_reflns 5797
_refine_ls_number_restraints 0
_refine_ls_restrained_S_all 1.042
_refine_ls_R_factor_all 0.0412
_refine_ls_R_factor_gt 0.0392
_refine_ls_shift/su_max 0.001
_refine_ls_shift/su_mean 0.000
_refine_ls_structure_factor_coef Fsqd
_refine_ls_weighting_details 'calc w=1/[\s^2^(Fo^2^)+(0.0756P)^2^+0.0000P] where P=(Fo^2^+2Fc^2^)/3'
_refine_ls_weighting_scheme calc
_refine_ls_wR_factor_gt 0.1031
_refine_ls_wR_factor_ref 0.1055
_reflns_number_gt 5333
_reflns_number_total 5797
_reflns_threshold_expression >2sigma(I)
_cod_data_source_file ic048942isi20040803_080100_2.cif
_cod_data_source_block 2
_cod_original_cell_volume 1562.7(5)
_cod_database_code 4312059

loop_
_symmetry_equiv_pos_as_xyz
'x, y, z'
'-x, -y, -z'

loop_
_atom_site_label
_atom_site_type_symbol
_atom_site_fract_x
_atom_site_fract_y
_atom_site_fract_z
_atom_site_U_iso_or_equiv
_atom_site_adp_type
_atom_site_occupancy
_atom_site_symmetry_multiplicity
_atom_site_calc_flag
_atom_site_refinement_flags
_atom_site_disorder_assembly
_atom_site_disorder_group
Gd1 Gd 0.289934(17) 0.168960(13) 0.265834(12) 0.01394(10) Uani 1 1 d . . .
Cu1 Cu 0.23285(5) 0.22981(4) 0.00799(3) 0.01524(13) Uani 1 1 d . . .
O1 O 0.3746(3) 0.1591(2) 0.1010(2) 0.0170(5) Uani 1 1 d . . .
O1S O 0.3012(5) 0.6171(4) 0.5004(3) 0.0652(13) Uani 1 1 d . . .
O2 O 0.1439(3) 0.2550(2) 0.1398(2) 0.0168(6) Uani 1 1 d . . .
O3 O 0.0878(3) 0.2784(2) 0.3277(2) 0.0187(6) Uani 1 1 d . . .
O4 O 0.5705(3) 0.1703(2) 0.2274(2) 0.0193(6) Uani 1 1 d . . .
O5 O 0.1144(3) 0.0376(2) 0.2292(2) 0.0300(7) Uani 1 1 d . . .
O6 O 0.1145(3) 0.0497(2) 0.3867(2) 0.0274(7) Uani 1 1 d . . .
O7 O 0.0053(4) -0.0827(3) 0.3455(3) 0.0429(9) Uani 1 1 d . . .
N1 N 0.3135(4) 0.1524(3) -0.0977(2) 0.0197(7) Uani 1 1 d . . .
N2 N 0.0633(3) 0.2935(3) -0.0639(2) 0.0183(7) Uani 1 1 d . . .
N3 N 0.0753(4) -0.0012(3) 0.3217(3) 0.0261(8) Uani 1 1 d . . .
N4 N 0.6165(4) 0.4661(3) -0.1303(3) 0.0289(8) Uani 1 1 d . . .
N5 N 0.3988(4) 0.3643(3) -0.0482(3) 0.0250(8) Uani 1 1 d . . .
N6 N 0.3965(4) -0.0103(3) 0.3137(3) 0.0229(7) Uani 1 1 d . . .
N7 N 0.3765(4) 0.3544(3) 0.2282(3) 0.0238(8) Uani 1 1 d . . .
N8 N 0.3695(4) 0.1802(3) 0.4330(3) 0.0256(8) Uani 1 1 d . . .
N9 N 0.4777(5) 0.1634(3) 0.5965(3) 0.0369(10) Uani 1 1 d . . .
C1 C 0.5123(4) 0.1430(3) 0.0680(3) 0.0158(7) Uani 1 1 d . . .
C1S C 0.3420(5) 0.6303(4) 0.4110(4) 0.0351(11) Uani 1 1 d . . .
C2 C 0.6222(4) 0.1454(3) 0.1354(3) 0.0189(8) Uani 1 1 d . . .
C2S C 0.4858(5) 0.5883(4) 0.3746(4) 0.0394(11) Uani 1 1 d . . .
H2S1 H 0.5490 0.5769 0.4291 0.059 Uiso 1 1 calc R . .
H2S2 H 0.5311 0.6378 0.3184 0.059 Uiso 1 1 calc R . .
H2S3 H 0.4691 0.5234 0.3529 0.059 Uiso 1 1 calc R . .
C3 C 0.7659(4) 0.1249(3) 0.1071(3) 0.0240(9) Uani 1 1 d . . .
H3 H 0.8379 0.1270 0.1517 0.029 Uiso 1 1 calc R . .
C3S C 0.2516(7) 0.6862(6) 0.3312(5) 0.0577(16) Uani 1 1 d . . .
H3S1 H 0.2153 0.6373 0.2935 0.087 Uiso 1 1 calc R . .
H3S2 H 0.3105 0.7388 0.2858 0.087 Uiso 1 1 calc R . .
H3S3 H 0.1705 0.7187 0.3629 0.087 Uiso 1 1 calc R . .
C4 C 0.8029(4) 0.1009(3) 0.0102(3) 0.0266(9) Uani 1 1 d . . .
H4 H 0.8995 0.0856 -0.0085 0.032 Uiso 1 1 calc R . .
C5 C 0.6986(4) 0.0997(3) -0.0567(3) 0.0237(9) Uani 1 1 d . . .
H5 H 0.7249 0.0840 -0.1207 0.028 Uiso 1 1 calc R . .
C6 C 0.5519(4) 0.1219(3) -0.0297(3) 0.0197(8) Uani 1 1 d . . .
C7 C 0.4452(4) 0.1191(3) -0.1028(3) 0.0215(8) Uani 1 1 d . . .
H7 H 0.4754 0.0902 -0.1594 0.026 Uiso 1 1 calc R . .
C8 C 0.2245(5) 0.1428(3) -0.1819(3) 0.0254(9) Uani 1 1 d . . .
H8A H 0.1416 0.0963 -0.1563 0.030 Uiso 1 1 calc R . .
H8B H 0.2830 0.1128 -0.2328 0.030 Uiso 1 1 calc R . .
C9 C 0.1695(5) 0.2493(3) -0.2305(3) 0.0256(9) Uani 1 1 d . . .
H9A H 0.2479 0.3007 -0.2366 0.031 Uiso 1 1 calc R . .
H9B H 0.1437 0.2465 -0.2987 0.031 Uiso 1 1 calc R . .
C10 C 0.0378(5) 0.2840(3) -0.1700(3) 0.0235(9) Uani 1 1 d . . .
H10A H 0.0068 0.3513 -0.2057 0.028 Uiso 1 1 calc R . .
H10B H -0.0419 0.2344 -0.1674 0.028 Uiso 1 1 calc R . .
C11 C -0.0321(4) 0.3501(3) -0.0242(3) 0.0201(8) Uani 1 1 d . . .
H11 H -0.1008 0.3817 -0.0670 0.024 Uiso 1 1 calc R . .
C12 C -0.0464(4) 0.3710(3) 0.0792(3) 0.0194(8) Uani 1 1 d . . .
C13 C 0.0392(4) 0.3212(3) 0.1556(3) 0.0144(7) Uani 1 1 d . . .
C14 C 0.0071(4) 0.3394(3) 0.2552(3) 0.0171(8) Uani 1 1 d . . .
C15 C -0.1001(4) 0.4085(3) 0.2776(3) 0.0214(8) Uani 1 1 d . . .
H15 H -0.1170 0.4214 0.3435 0.026 Uiso 1 1 calc R . .
C16 C -0.1833(4) 0.4588(3) 0.2002(3) 0.0236(9) Uani 1 1 d . . .
H16 H -0.2553 0.5057 0.2146 0.028 Uiso 1 1 calc R . .
C17 C -0.1583(4) 0.4387(3) 0.1022(3) 0.0221(8) Uani 1 1 d . . .
H17 H -0.2160 0.4704 0.0515 0.027 Uiso 1 1 calc R . .
C18 C 0.0542(4) 0.2848(3) 0.4342(3) 0.0229(9) Uani 1 1 d . . .
H18A H 0.0859 0.2214 0.4767 0.027 Uiso 1 1 calc R . .
H18B H -0.0510 0.2899 0.4480 0.027 Uiso 1 1 calc R . .
C19 C 0.1284(6) 0.3779(4) 0.4613(4) 0.0396(12) Uani 1 1 d . . .
H19A H 0.2317 0.3762 0.4423 0.059 Uiso 1 1 calc R . .
H19B H 0.1122 0.3757 0.5334 0.059 Uiso 1 1 calc R . .
H19C H 0.0884 0.4411 0.4254 0.059 Uiso 1 1 calc R . .
C20 C 0.6776(4) 0.1983(3) 0.2922(3) 0.0265(9) Uani 1 1 d . . .
H20A H 0.6341 0.2473 0.3321 0.032 Uiso 1 1 calc R . .
H20B H 0.7609 0.2329 0.2497 0.032 Uiso 1 1 calc R . .
C21 C 0.7305(5) 0.1039(4) 0.3637(4) 0.0348(11) Uani 1 1 d . . .
H21A H 0.6494 0.0718 0.4087 0.052 Uiso 1 1 calc R . .
H21B H 0.8036 0.1257 0.4030 0.052 Uiso 1 1 calc R . .
H21C H 0.7719 0.0545 0.3247 0.052 Uiso 1 1 calc R . .
C22 C 0.4974(4) 0.4156(3) -0.0875(3) 0.0200(8) Uani 1 1 d . . .
C23 C 0.3879(4) 0.4382(3) 0.1802(3) 0.0200(8) Uani 1 1 d . . .
C24 C 0.4554(4) -0.0793(3) 0.3604(3) 0.0193(8) Uani 1 1 d . . .
C25 C 0.4217(4) 0.1677(3) 0.5098(3) 0.0213(8) Uani 1 1 d . . .

loop_
_atom_site_aniso_label
_atom_site_aniso_U_11
_atom_site_aniso_U_22
_atom_site_aniso_U_33
_atom_site_aniso_U_23
_atom_site_aniso_U_13
_atom_site_aniso_U_12
Gd1 0.01319(13) 0.01629(14) 0.01106(14) 0.00096(8) -0.00164(8) 0.00212(8)
Cu1 0.0160(2) 0.0186(3) 0.0103(2) -0.00061(18) -0.00144(18) 0.00250(18)
O1 0.0133(12) 0.0219(14) 0.0141(13) 0.0002(11) 0.0007(10) 0.0031(10)
O1S 0.060(3) 0.090(4) 0.037(2) 0.004(2) 0.0120(19) 0.029(3)
O2 0.0121(12) 0.0223(14) 0.0150(13) -0.0011(11) -0.0008(10) 0.0051(10)
O3 0.0195(13) 0.0236(14) 0.0124(13) -0.0017(11) -0.0021(10) 0.0062(11)
O4 0.0135(12) 0.0254(15) 0.0187(14) -0.0035(11) 0.0001(10) 0.0013(11)
O5 0.0317(16) 0.0296(17) 0.0265(17) 0.0036(13) -0.0098(13) -0.0050(13)
O6 0.0309(16) 0.0251(16) 0.0245(16) -0.0039(13) 0.0061(13) -0.0046(12)
O7 0.0411(19) 0.0283(18) 0.056(2) -0.0034(16) 0.0049(17) -0.0145(15)
N1 0.0283(17) 0.0175(16) 0.0119(16) -0.0008(13) 0.0012(13) 0.0008(13)
N2 0.0191(16) 0.0219(17) 0.0126(16) 0.0018(13) -0.0046(13) -0.0017(13)
N3 0.0174(17) 0.0215(18) 0.036(2) 0.0013(16) 0.0013(15) -0.0002(14)
N4 0.0231(18) 0.0241(19) 0.036(2) 0.0034(16) 0.0005(15) 0.0026(15)
N5 0.0232(18) 0.0191(17) 0.030(2) 0.0037(15) -0.0026(15) 0.0020(15)
N6 0.0222(17) 0.0187(17) 0.0268(19) -0.0018(15) -0.0016(14) 0.0019(14)
N7 0.0219(17) 0.0235(19) 0.0248(19) -0.0021(15) 0.0001(14) -0.0037(14)
N8 0.0243(18) 0.034(2) 0.0195(19) -0.0040(15) -0.0093(15) 0.0049(15)
N9 0.064(3) 0.0219(19) 0.030(2) -0.0091(16) -0.028(2) 0.0190(19)
C1 0.0155(17) 0.0100(17) 0.0187(19) 0.0034(14) 0.0035(14) 0.0025(13)
C1S 0.033(2) 0.040(3) 0.031(3) -0.005(2) 0.001(2) 0.002(2)
C2 0.0192(19) 0.0144(18) 0.020(2) 0.0029(15) 0.0019(15) -0.0004(15)
C2S 0.038(3) 0.047(3) 0.031(3) -0.003(2) 0.001(2) 0.004(2)
C3 0.0173(19) 0.020(2) 0.032(2) 0.0027(17) -0.0006(16) -0.0010(15)
C3S 0.052(3) 0.075(4) 0.051(4) -0.019(3) -0.023(3) 0.020(3)
C4 0.0193(19) 0.021(2) 0.035(2) -0.0001(18) 0.0099(17) 0.0045(16)
C5 0.023(2) 0.020(2) 0.025(2) -0.0019(16) 0.0110(16) 0.0025(16)
C6 0.022(2) 0.0155(19) 0.019(2) -0.0006(15) 0.0045(15) 0.0014(15)
C7 0.030(2) 0.0180(19) 0.0146(19) -0.0012(15) 0.0055(16) 0.0014(16)
C8 0.033(2) 0.029(2) 0.015(2) -0.0052(17) -0.0025(17) -0.0002(18)
C9 0.033(2) 0.030(2) 0.0119(19) 0.0005(17) -0.0017(17) -0.0039(19)
C10 0.028(2) 0.029(2) 0.0125(19) 0.0005(16) -0.0068(16) -0.0025(17)
C11 0.0183(18) 0.021(2) 0.019(2) 0.0032(16) -0.0059(15) 0.0030(15)
C12 0.0158(18) 0.0191(19) 0.022(2) -0.0007(16) -0.0023(15) 0.0001(15)
C13 0.0116(16) 0.0163(18) 0.0141(19) 0.0000(14) -0.0008(14) -0.0010(14)
C14 0.0154(18) 0.0194(19) 0.0154(19) -0.0004(15) -0.0015(14) 0.0003(15)
C15 0.0208(19) 0.021(2) 0.022(2) -0.0052(16) 0.0003(16) 0.0035(16)
C16 0.022(2) 0.019(2) 0.029(2) -0.0022(17) -0.0032(17) 0.0096(16)
C17 0.0212(19) 0.021(2) 0.023(2) 0.0021(16) -0.0060(16) 0.0040(16)
C18 0.026(2) 0.031(2) 0.0109(19) -0.0015(16) -0.0014(15) 0.0084(17)
C19 0.042(3) 0.046(3) 0.038(3) -0.020(2) -0.012(2) 0.010(2)
C20 0.0164(19) 0.031(2) 0.035(3) -0.0124(19) -0.0050(17) -0.0056(17)
C21 0.019(2) 0.043(3) 0.043(3) -0.007(2) -0.012(2) 0.0028(19)
C22 0.024(2) 0.0165(19) 0.019(2) -0.0013(16) -0.0054(16) 0.0040(16)
C23 0.0177(18) 0.021(2) 0.021(2) -0.0032(17) -0.0003(15) -0.0035(15)
C24 0.025(2) 0.0180(19) 0.017(2) -0.0072(16) -0.0025(16) 0.0008(16)
C25 0.0200(19) 0.0161(19) 0.029(2) -0.0079(16) -0.0018(17) 0.0001(15)

loop_
_atom_type_symbol
_atom_type_description
_atom_type_scat_dispersion_real
_atom_type_scat_dispersion_imag
_atom_type_scat_source
C C 0.0033 0.0016 'International Tables Vol C Tables 4.2.6.8 and 6.1.1.4'
H H 0.0000 0.0000 'International Tables Vol C Tables 4.2.6.8 and 6.1.1.4'
N N 0.0061 0.0033 'International Tables Vol C Tables 4.2.6.8 and 6.1.1.4'
O O 0.0106 0.0060 'International Tables Vol C Tables 4.2.6.8 and 6.1.1.4'
Cu Cu 0.3201 1.2651 'International Tables Vol C Tables 4.2.6.8 and 6.1.1.4'
Gd Gd -0.1653 3.9035 'International Tables Vol C Tables 4.2.6.8 and 6.1.1.4'

loop_
_geom_angle_atom_site_label_1
_geom_angle_atom_site_label_2
_geom_angle_atom_site_label_3
_geom_angle
_geom_angle_site_symmetry_1
_geom_angle_site_symmetry_3
_geom_angle_publ_flag
O1 Gd1 O2 65.32(9) . . ?
O1 Gd1 N8 143.13(10) . . ?
O2 Gd1 N8 141.77(10) . . ?
O1 Gd1 N7 87.41(11) . . ?
O2 Gd1 N7 74.54(11) . . ?
N8 Gd1 N7 81.28(13) . . ?
O1 Gd1 O5 79.57(10) . . ?
O2 Gd1 O5 72.29(10) . . ?
N8 Gd1 O5 126.12(12) . . ?
N7 Gd1 O5 146.83(11) . . ?
O1 Gd1 O6 128.91(10) . . ?
O2 Gd1 O6 104.24(10) . . ?
N8 Gd1 O6 76.59(12) . . ?
N7 Gd1 O6 140.45(11) . . ?
O5 Gd1 O6 50.92(10) . . ?
O1 Gd1 O3 129.11(9) . . ?
O2 Gd1 O3 64.45(9) . . ?
N8 Gd1 O3 80.26(10) . . ?
N7 Gd1 O3 72.13(10) . . ?
O5 Gd1 O3 92.71(10) . . ?
O6 Gd1 O3 72.10(10) . . ?
O1 Gd1 N6 85.64(11) . . ?
O2 Gd1 N6 136.83(11) . . ?
N8 Gd1 N6 80.01(12) . . ?
N7 Gd1 N6 138.15(11) . . ?
O5 Gd1 N6 71.49(11) . . ?
O6 Gd1 N6 69.02(11) . . ?
O3 Gd1 N6 139.44(10) . . ?
O1 Gd1 O4 63.82(9) . . ?
O2 Gd1 O4 119.14(9) . . ?
N8 Gd1 O4 79.31(10) . . ?
N7 Gd1 O4 72.04(11) . . ?
O5 Gd1 O4 126.20(10) . . ?
O6 Gd1 O4 133.38(10) . . ?
O3 Gd1 O4 140.88(9) . . ?
N6 Gd1 O4 67.89(10) . . ?
O1 Gd1 N3 103.67(11) . . ?
O2 Gd1 N3 90.54(10) . . ?
N8 Gd1 N3 100.65(12) . . ?
N7 Gd1 N3 155.91(11) . . ?
O5 Gd1 N3 25.71(10) . . ?
O6 Gd1 N3 25.55(10) . . ?
O3 Gd1 N3 84.45(10) . . ?
N6 Gd1 N3 64.99(11) . . ?
O4 Gd1 N3 132.03(9) . . ?
O1 Gd1 Cu1 32.67(6) . . ?
O2 Gd1 Cu1 32.70(6) . . ?
N8 Gd1 Cu1 161.77(9) . . ?
N7 Gd1 Cu1 80.74(9) . . ?
O5 Gd1 Cu1 71.83(8) . . ?
O6 Gd1 Cu1 119.97(7) . . ?
O3 Gd1 Cu1 97.01(7) . . ?
N6 Gd1 Cu1 111.97(9) . . ?
O4 Gd1 Cu1 92.28(7) . . ?
N3 Gd1 Cu1 97.00(8) . . ?
O2 Cu1 N1 159.42(13) . . ?
O2 Cu1 O1 79.23(11) . . ?
N1 Cu1 O1 89.34(13) . . ?
O2 Cu1 N2 91.76(12) . . ?
N1 Cu1 N2 97.62(14) . . ?
O1 Cu1 N2 169.54(12) . . ?
O2 Cu1 N5 105.23(13) . . ?
N1 Cu1 N5 91.59(14) . . ?
O1 Cu1 N5 89.50(12) . . ?
N2 Cu1 N5 98.07(13) . . ?
O2 Cu1 Gd1 40.39(7) . . ?
N1 Cu1 Gd1 125.50(10) . . ?
O1 Cu1 Gd1 38.91(8) . . ?
N2 Cu1 Gd1 131.64(10) . . ?
N5 Cu1 Gd1 101.14(10) . . ?
C1 O1 Cu1 121.7(2) . . ?
C1 O1 Gd1 126.3(2) . . ?
Cu1 O1 Gd1 108.42(11) . . ?
C13 O2 Cu1 127.4(2) . . ?
C13 O2 Gd1 124.7(2) . . ?
Cu1 O2 Gd1 106.91(11) . . ?
C14 O3 C18 118.3(3) . . ?
C14 O3 Gd1 118.1(2) . . ?
C18 O3 Gd1 123.6(2) . . ?
C2 O4 C20 117.7(3) . . ?
C2 O4 Gd1 116.5(2) . . ?
C20 O4 Gd1 125.8(2) . . ?
N3 O5 Gd1 96.0(2) . . ?
N3 O6 Gd1 95.8(2) . . ?
C7 N1 C8 117.5(3) . . ?
C7 N1 Cu1 123.5(3) . . ?
C8 N1 Cu1 118.7(3) . . ?
C11 N2 C10 113.3(3) . . ?
C11 N2 Cu1 123.1(3) . . ?
C10 N2 Cu1 123.5(3) . . ?
O7 N3 O6 122.6(4) . . ?
O7 N3 O5 121.6(4) . . ?
O6 N3 O5 115.8(3) . . ?
O7 N3 Gd1 169.4(3) . . ?
O6 N3 Gd1 58.63(19) . . ?
O5 N3 Gd1 58.29(19) . . ?
C23 N4 C22 121.5(3) 2_665 . ?
C22 N5 Cu1 164.7(3) . . ?
C24 N6 Gd1 159.1(3) . . ?
C23 N7 Gd1 154.5(3) . . ?
C25 N8 Gd1 166.5(3) . . ?
C25 N9 C24 121.3(4) . 2_656 ?
O1 C1 C6 122.9(3) . . ?
O1 C1 C2 118.0(3) . . ?
C6 C1 C2 119.1(3) . . ?
O1S C1S C3S 122.0(5) . . ?
O1S C1S C2S 121.3(5) . . ?
C3S C1S C2S 116.7(5) . . ?
O4 C2 C3 125.7(4) . . ?
O4 C2 C1 113.6(3) . . ?
C3 C2 C1 120.7(4) . . ?
C1S C2S H2S1 109.5 . . ?
C1S C2S H2S2 109.5 . . ?
H2S1 C2S H2S2 109.5 . . ?
C1S C2S H2S3 109.5 . . ?
H2S1 C2S H2S3 109.5 . . ?
H2S2 C2S H2S3 109.5 . . ?
C2 C3 C4 119.5(4) . . ?
C2 C3 H3 120.3 . . ?
C4 C3 H3 120.3 . . ?
C1S C3S H3S1 109.5 . . ?
C1S C3S H3S2 109.5 . . ?
H3S1 C3S H3S2 109.5 . . ?
C1S C3S H3S3 109.5 . . ?
H3S1 C3S H3S3 109.5 . . ?
H3S2 C3S H3S3 109.5 . . ?
C5 C4 C3 120.8(4) . . ?
C5 C4 H4 119.6 . . ?
C3 C4 H4 119.6 . . ?
C4 C5 C6 120.5(4) . . ?
C4 C5 H5 119.7 . . ?
C6 C5 H5 119.7 . . ?
C5 C6 C1 119.4(4) . . ?
C5 C6 C7 118.6(4) . . ?
C1 C6 C7 122.0(3) . . ?
N1 C7 C6 126.8(4) . . ?
N1 C7 H7 116.6 . . ?
C6 C7 H7 116.6 . . ?
N1 C8 C9 110.5(3) . . ?
N1 C8 H8A 109.5 . . ?
C9 C8 H8A 109.5 . . ?
N1 C8 H8B 109.5 . . ?
C9 C8 H8B 109.5 . . ?
H8A C8 H8B 108.1 . . ?
C10 C9 C8 112.7(3) . . ?
C10 C9 H9A 109.1 . . ?
C8 C9 H9A 109.1 . . ?
C10 C9 H9B 109.1 . . ?
C8 C9 H9B 109.1 . . ?
H9A C9 H9B 107.8 . . ?
N2 C10 C9 114.6(3) . . ?
N2 C10 H10A 108.6 . . ?
C9 C10 H10A 108.6 . . ?
N2 C10 H10B 108.6 . . ?
C9 C10 H10B 108.6 . . ?
H10A C10 H10B 107.6 . . ?
N2 C11 C12 128.3(3) . . ?
N2 C11 H11 115.8 . . ?
C12 C11 H11 115.8 . . ?
C17 C12 C13 120.2(4) . . ?
C17 C12 C11 116.8(3) . . ?
C13 C12 C11 122.8(4) . . ?
O2 C13 C12 123.5(3) . . ?
O2 C13 C14 118.3(3) . . ?
C12 C13 C14 118.2(3) . . ?
C15 C14 O3 124.3(3) . . ?
C15 C14 C13 121.7(4) . . ?
O3 C14 C13 113.9(3) . . ?
C14 C15 C16 119.5(4) . . ?
C14 C15 H15 120.3 . . ?
C16 C15 H15 120.3 . . ?
C17 C16 C15 120.0(4) . . ?
C17 C16 H16 120.0 . . ?
C15 C16 H16 120.0 . . ?
C16 C17 C12 120.3(4) . . ?
C16 C17 H17 119.8 . . ?
C12 C17 H17 119.8 . . ?
O3 C18 C19 111.7(4) . . ?
O3 C18 H18A 109.3 . . ?
C19 C18 H18A 109.3 . . ?
O3 C18 H18B 109.3 . . ?
C19 C18 H18B 109.3 . . ?
H18A C18 H18B 107.9 . . ?
C18 C19 H19A 109.5 . . ?
C18 C19 H19B 109.5 . . ?
H19A C19 H19B 109.5 . . ?
C18 C19 H19C 109.5 . . ?
H19A C19 H19C 109.5 . . ?
H19B C19 H19C 109.5 . . ?
O4 C20 C21 112.4(3) . . ?
O4 C20 H20A 109.1 . . ?
C21 C20 H20A 109.1 . . ?
O4 C20 H20B 109.1 . . ?
C21 C20 H20B 109.1 . . ?
H20A C20 H20B 107.9 . . ?
C20 C21 H21A 109.5 . . ?
C20 C21 H21B 109.5 . . ?
H21A C21 H21B 109.5 . . ?
C20 C21 H21C 109.5 . . ?
H21A C21 H21C 109.5 . . ?
H21B C21 H21C 109.5 . . ?
N5 C22 N4 174.8(4) . . ?
N7 C23 N4 172.8(4) . 2_665 ?
N6 C24 N9 172.8(4) . 2_656 ?
N8 C25 N9 174.3(4) . . ?

loop_
_geom_bond_atom_site_label_1
_geom_bond_atom_site_label_2
_geom_bond_distance
_geom_bond_site_symmetry_2
_geom_bond_publ_flag
Gd1 O1 2.305(3) . ?
Gd1 O2 2.358(3) . ?
Gd1 N8 2.443(3) . ?
Gd1 N7 2.489(4) . ?
Gd1 O5 2.492(3) . ?
Gd1 O6 2.500(3) . ?
Gd1 O3 2.511(3) . ?
Gd1 N6 2.518(3) . ?
Gd1 O4 2.576(3) . ?
Gd1 N3 2.913(4) . ?
Gd1 Cu1 3.4811(9) . ?
Cu1 O2 1.966(3) . ?
Cu1 N1 1.980(3) . ?
Cu1 O1 1.981(3) . ?
Cu1 N2 1.993(3) . ?
Cu1 N5 2.295(4) . ?
O1 C1 1.329(4) . ?
O1S C1S 1.205(6) . ?
O2 C13 1.317(4) . ?
O3 C14 1.395(5) . ?
O3 C18 1.453(5) . ?
O4 C2 1.377(5) . ?
O4 C20 1.454(5) . ?
O5 N3 1.270(5) . ?
O6 N3 1.263(5) . ?
O7 N3 1.216(5) . ?
N1 C7 1.281(5) . ?
N1 C8 1.470(5) . ?
N2 C11 1.285(5) . ?
N2 C10 1.487(5) . ?
N4 C23 1.301(5) 2_665 ?
N4 C22 1.307(5) . ?
N5 C22 1.153(5) . ?
N6 C24 1.154(5) . ?
N7 C23 1.158(5) . ?
N8 C25 1.155(5) . ?
N9 C25 1.300(6) . ?
N9 C24 1.314(5) 2_656 ?
C1 C6 1.405(6) . ?
C1 C2 1.413(5) . ?
C1S C3S 1.487(8) . ?
C1S C2S 1.502(6) . ?
C2 C3 1.378(5) . ?
C2S H2S1 0.9600 . ?
C2S H2S2 0.9600 . ?
C2S H2S3 0.9600 . ?
C3 C4 1.405(6) . ?
C3 H3 0.9300 . ?
C3S H3S1 0.9600 . ?
C3S H3S2 0.9600 . ?
C3S H3S3 0.9600 . ?
C4 C5 1.366(6) . ?
C4 H4 0.9300 . ?
C5 C6 1.404(5) . ?
C5 H5 0.9300 . ?
C6 C7 1.445(6) . ?
C7 H7 0.9300 . ?
C8 C9 1.521(6) . ?
C8 H8A 0.9700 . ?
C8 H8B 0.9700 . ?
C9 C10 1.512(6) . ?
C9 H9A 0.9700 . ?
C9 H9B 0.9700 . ?
C10 H10A 0.9700 . ?
C10 H10B 0.9700 . ?
C11 C12 1.456(6) . ?
C11 H11 0.9300 . ?
C12 C17 1.402(5) . ?
C12 C13 1.402(5) . ?
C13 C14 1.406(5) . ?
C14 C15 1.381(5) . ?
C15 C16 1.400(6) . ?
C15 H15 0.9300 . ?
C16 C17 1.387(6) . ?
C16 H16 0.9300 . ?
C17 H17 0.9300 . ?
C18 C19 1.507(7) . ?
C18 H18A 0.9700 . ?
C18 H18B 0.9700 . ?
C19 H19A 0.9600 . ?
C19 H19B 0.9600 . ?
C19 H19C 0.9600 . ?
C20 C21 1.515(7) . ?
C20 H20A 0.9700 . ?
C20 H20B 0.9700 . ?
C21 H21A 0.9600 . ?
C21 H21B 0.9600 . ?
C21 H21C 0.9600 . ?
C23 N4 1.301(5) 2_665 ?
C24 N9 1.314(5) 2_656 ?
